data_7125332
loop_
_publ_author_name
'Mai, Shaoyu'
'Luo, Yixin'
'Huang, Xianyun'
'Shu, Zhenghao'
'Li, Bingnan'
'Lan, Yu'
'Song, Qiuling'

_publ_section_title
;
 Diversity-oriented synthesis of imidazo[2,1-a]isoquinolines.
;
_journal_issue 73
_journal_name_full 'Chemical communications (Cambridge, England)'
_journal_page_first 10240
_journal_page_last 10243
_journal_paper_doi 10.1039/c8cc05390a
_journal_volume 54
_journal_year 2018
_chemical_formula_moiety 'C20 H23 F N2 O2'
_chemical_formula_sum 'C20 H23 F N2 O2'
_chemical_formula_weight 342.42
_space_group_crystal_system monoclinic
_space_group_IT_number 14
_space_group_name_Hall '-P 2ybc'
_space_group_name_H-M_alt 'P 1 21/c 1'
_symmetry_Int_Tables_number 14
_atom_sites_solution_primary iterative
_audit_block_doi 10.5517/ccdc.csd.cc1zhk67
_audit_creation_date 2018-03-24
_audit_creation_method
;
Olex2 1.2
(compiled 2014.03.20 svn.r2914 for OlexSys, GUI svn.r4816)
;
_audit_update_record
;
2018-04-02 deposited with the CCDC.
2018-07-18 downloaded from the CCDC.
;
_cell_angle_alpha 90
_cell_angle_beta 112.805(5)
_cell_angle_gamma 90
_cell_formula_units_Z 4
_cell_length_a 11.9347(6)
_cell_length_b 13.0246(5)
_cell_length_c 12.4263(6)
_cell_measurement_reflns_used 2057
_cell_measurement_temperature 294.9(2)
_cell_measurement_theta_max 26.1000
_cell_measurement_theta_min 3.8460
_cell_volume 1780.61(16)
_computing_cell_refinement 'CrysAlisPro 1.171.38.41 (Rigaku OD, 2015)'
_computing_data_collection 'CrysAlisPro 1.171.38.41 (Rigaku OD, 2015)'
_computing_data_reduction 'CrysAlisPro 1.171.38.41 (Rigaku OD, 2015)'
_computing_molecular_graphics 'Olex2 (Dolomanov et al., 2009)'
_computing_publication_material 'Olex2 (Dolomanov et al., 2009)'
_computing_structure_refinement 'olex2.refine (Bourhis et al., 2013)'
_computing_structure_solution 'olex2.solve (Bourhis et al., 2013)'
_diffrn_ambient_environment air
_diffrn_ambient_temperature 294.9(2)
_diffrn_detector 'CCD plate'
_diffrn_detector_area_resol_mean 16.1213
_diffrn_detector_type Eos
_diffrn_measured_fraction_theta_full 0.9974
_diffrn_measured_fraction_theta_max 0.9974
_diffrn_measurement_device 'four-circle diffractometer'
_diffrn_measurement_device_type 'Xcalibur, Eos, Gemini'
_diffrn_measurement_method '\w scans'
_diffrn_orient_matrix_type 'CrysAlisPro convention (1999,Acta A55,543-557)'
_diffrn_orient_matrix_UB_11 -0.0091462000
_diffrn_orient_matrix_UB_12 -0.0081587000
_diffrn_orient_matrix_UB_13 -0.0592254000
_diffrn_orient_matrix_UB_21 -0.0547577000
_diffrn_orient_matrix_UB_22 -0.0266916000
_diffrn_orient_matrix_UB_23 -0.0090890000
_diffrn_orient_matrix_UB_31 -0.0328455000
_diffrn_orient_matrix_UB_32 0.0467699000
_diffrn_orient_matrix_UB_33 -0.0154709000
_diffrn_radiation_monochromator graphite
_diffrn_radiation_probe x-ray
_diffrn_radiation_type 'Mo K\a'
_diffrn_radiation_wavelength 0.71073
_diffrn_reflns_av_R_equivalents 0.0275
_diffrn_reflns_av_unetI/netI 0.0585
_diffrn_reflns_limit_h_max 16
_diffrn_reflns_limit_h_min -10
_diffrn_reflns_limit_k_max 11
_diffrn_reflns_limit_k_min -17
_diffrn_reflns_limit_l_max 17
_diffrn_reflns_limit_l_min -16
_diffrn_reflns_number 8578
_diffrn_reflns_theta_full 24.9999
_diffrn_reflns_theta_max 25.00
_diffrn_reflns_theta_min 3.56
_diffrn_source 'fine-focus sealed X-ray tube'
_diffrn_source_type 'Enhance (Mo) X-ray Source'
_exptl_absorpt_coefficient_mu 0.090
_exptl_absorpt_correction_T_max 1.00000
_exptl_absorpt_correction_T_min 0.76586
_exptl_absorpt_correction_type multi-scan
_exptl_absorpt_process_details
;
CrysAlisPro 1.171.38.41 (Rigaku Oxford Diffraction, 2015)
Empirical absorption correction using spherical harmonics,
 implemented in SCALE3 ABSPACK scaling algorithm.
;
_exptl_crystal_density_diffrn 1.2772
_exptl_crystal_description block
_exptl_crystal_F_000 728.3749
_refine_diff_density_max 0.2688
_refine_diff_density_min -0.3471
_refine_diff_density_rms 0.0661
_refine_ls_d_res_high 0.8409
_refine_ls_d_res_low 5.7275
_refine_ls_goodness_of_fit_ref 1.0529
_refine_ls_hydrogen_treatment constr
_refine_ls_matrix_type full
_refine_ls_number_constraints 34
_refine_ls_number_parameters 231
_refine_ls_number_reflns 3129
_refine_ls_number_restraints 0
_refine_ls_restrained_S_all 1.0529
_refine_ls_R_factor_all 0.0805
_refine_ls_R_factor_gt 0.0494
_refine_ls_shift/su_max 0.0000
_refine_ls_shift/su_mean 0.0000
_refine_ls_structure_factor_coef Fsqd
_refine_ls_weighting_details 'w=1/[\s^2^(Fo^2^)+(0.0517P)^2^+0.2200P] where P=(Fo^2^+2Fc^2^)/3'
_refine_ls_weighting_scheme calc
_refine_ls_wR_factor_gt 0.1075
_refine_ls_wR_factor_ref 0.1239
_reflns_Friedel_coverage 0.0
_reflns_limit_h_max 13
_reflns_limit_h_min -14
_reflns_limit_k_max 15
_reflns_limit_k_min 0
_reflns_limit_l_max 14
_reflns_limit_l_min 0
_reflns_number_gt 2174
_reflns_number_total 3129
_reflns_threshold_expression I>=2u(I)
_cod_data_source_file c8cc05390a2.cif
_cod_data_source_block exp_5142
_cod_original_cell_volume 1780.61(15)
_cod_database_code 7125332
_reflns_odcompleteness_completeness 99.66
_reflns_odcompleteness_iscentric 1
_reflns_odcompleteness_theta 26.32
_olex2_refinement_description
;
1. Fixed Uiso
 At 1.2 times of:
  All C(H) groups
 At 1.5 times of:
  All C(H,H,H) groups
2.a Ternary CH refined with riding coordinates:
 C11(H11)
2.b Aromatic/amide H refined with riding coordinates:
 C18(H18), C13(H13), C6(H6), C12(H12)
2.c Idealised Me refined as rotating group:
 C15(H15a,H15b,H15c), C21(H21a,H21b,H21c), C22(H22a,H22b,H22c), C23(H23a,H23b,
 H23c), C24(H24a,H24b,H24c), C25(H25a,H25b,H25c)
;
_oxdiff_exptl_absorpt_empirical_details
;
Empirical correction (ABSPACK) includes:
- Absorption correction using spherical harmonics
- Frame scaling
;
_oxdiff_exptl_absorpt_empirical_full_max 1.636
_oxdiff_exptl_absorpt_empirical_full_min 0.795

loop_
_space_group_symop_id
_space_group_symop_operation_xyz
1 x,y,z
2 -x,y+1/2,-z+1/2
3 -x,-y,-z
4 x,-y-1/2,z-1/2

loop_
_atom_site_label
_atom_site_type_symbol
_atom_site_fract_x
_atom_site_fract_y
_atom_site_fract_z
_atom_site_U_iso_or_equiv
_atom_site_adp_type
_atom_site_occupancy
_atom_site_refinement_flags_posn
O2 O 0.34443(12) 0.59466(11) 0.10454(12) 0.0451(4) Uani 1.000000 .
N3 N 0.04757(14) 0.49967(13) -0.19789(13) 0.0363(4) Uani 1.000000 .
N4 N -0.13546(15) 0.42502(13) -0.26239(13) 0.0391(4) Uani 1.000000 .
O5 O 0.41067(15) 0.43290(13) 0.11454(15) 0.0679(5) Uani 1.000000 .
C6 C 0.17699(19) 0.34748(16) 0.12324(16) 0.0397(5) Uani 1.000000 .
C7 C -0.02834(18) 0.43018(15) -0.17491(16) 0.0340(5) Uani 1.000000 .
C8 C 0.01616(17) 0.37730(15) -0.06526(15) 0.0330(5) Uani 1.000000 .
C9 C 0.13470(18) 0.39831(15) 0.01512(15) 0.0344(5) Uani 1.000000 .
C10 C 0.20759(17) 0.47358(15) -0.01524(16) 0.0351(5) Uani 1.000000 .
C11 C 0.46080(19) 0.62769(18) 0.19347(18) 0.0514(6) Uani 1.000000 .
C12 C -0.01939(19) 0.53947(17) -0.30746(16) 0.0410(5) Uani 1.000000 .
C13 C -0.0148(2) 0.25922(17) 0.06964(19) 0.0473(6) Uani 1.000000 .
C14 C -0.12999(18) 0.49383(16) -0.34469(16) 0.0381(5) Uani 1.000000 .
C15 C 0.2332(2) 0.59769(19) -0.16178(18) 0.0547(7) Uani 1.000000 .
C16 C -0.23931(19) 0.51309(17) -0.45644(16) 0.0428(5) Uani 1.000000 .
C17 C 0.16504(18) 0.52211(16) -0.11979(17) 0.0391(5) Uani 1.000000 .
C18 C -0.05731(18) 0.30751(16) -0.03646(17) 0.0424(5) Uani 1.000000 .
C19 C 0.1020(2) 0.28085(17) 0.14679(17) 0.0437(6) Uani 1.000000 .
C20 C 0.33260(19) 0.49599(17) 0.07332(17) 0.0408(5) Uani 1.000000 .
C21 C -0.3392(2) 0.5633(2) -0.4277(2) 0.0671(8) Uani 1.000000 .
C22 C -0.2874(2) 0.4123(2) -0.5193(2) 0.0728(8) Uani 1.000000 .
C23 C -0.2047(2) 0.5841(2) -0.5356(2) 0.0816(9) Uani 1.000000 .
C24 C 0.4298(3) 0.7080(2) 0.2637(2) 0.0722(8) Uani 1.000000 .
C25 C 0.5394(2) 0.6663(3) 0.1337(2) 0.0883(10) Uani 1.000000 .
F1 F 0.14426(12) 0.23111(11) 0.25115(10) 0.0644(4) Uani 1.000000 .
H18 H -0.13562(18) 0.29393(16) -0.08993(17) 0.0508(6) Uiso 1.000000 R
H13 H -0.0633(2) 0.21306(17) 0.08924(19) 0.0568(7) Uiso 1.000000 R
H6 H 0.25520(19) 0.35930(16) 0.17789(16) 0.0476(6) Uiso 1.000000 R
H11 H 0.50049(19) 0.56947(18) 0.24375(18) 0.0617(7) Uiso 1.000000 R
H12 H 0.00650(19) 0.58804(17) -0.34765(16) 0.0493(6) Uiso 1.000000 R
H15a H 0.2338(12) 0.5750(6) -0.2351(7) 0.0820(10) Uiso 1.000000 GR
H15b H 0.1944(8) 0.6636(3) -0.1718(12) 0.0820(10) Uiso 1.000000 GR
H15c H 0.3152(4) 0.6031(9) -0.1055(7) 0.0820(10) Uiso 1.000000 GR
H21a H -0.3569(11) 0.5215(7) -0.3727(12) 0.1007(11) Uiso 1.000000 GR
H21b H -0.3128(6) 0.6299(6) -0.3945(14) 0.1007(11) Uiso 1.000000 GR
H21c H -0.4110(5) 0.5702(12) -0.4977(3) 0.1007(11) Uiso 1.000000 GR
H22a H -0.2271(6) 0.3818(7) -0.5427(13) 0.1092(12) Uiso 1.000000 GR
H22b H -0.3055(15) 0.3663(5) -0.4678(5) 0.1092(12) Uiso 1.000000 GR
H22c H -0.3600(9) 0.4250(3) -0.5871(9) 0.1092(12) Uiso 1.000000 GR
H23a H -0.1757(17) 0.6481(6) -0.4963(7) 0.1223(14) Uiso 1.000000 GR
H23b H -0.1419(13) 0.5527(7) -0.5545(14) 0.1223(14) Uiso 1.000000 GR
H23c H -0.2746(5) 0.5964(12) -0.6060(8) 0.1223(14) Uiso 1.000000 GR
H24a H 0.3969(15) 0.7671(6) 0.2158(5) 0.1083(12) Uiso 1.000000 GR
H24b H 0.3709(12) 0.6811(5) 0.2912(13) 0.1083(12) Uiso 1.000000 GR
H24c H 0.5019(4) 0.7272(10) 0.3292(9) 0.1083(12) Uiso 1.000000 GR
H25a H 0.5547(16) 0.6118(5) 0.0892(15) 0.1324(15) Uiso 1.000000 GR
H25b H 0.4991(9) 0.7218(11) 0.0825(14) 0.1324(15) Uiso 1.000000 GR
H25c H 0.6152(8) 0.6902(15) 0.1910(3) 0.1324(15) Uiso 1.000000 GR

loop_
_atom_site_aniso_label
_atom_site_aniso_U_11
_atom_site_aniso_U_22
_atom_site_aniso_U_33
_atom_site_aniso_U_12
_atom_site_aniso_U_13
_atom_site_aniso_U_23
O2 0.0314(8) 0.0413(9) 0.0475(8) -0.0029(7) -0.0013(6) -0.0013(7)
N3 0.0332(9) 0.0412(10) 0.0298(8) -0.0023(9) 0.0070(7) -0.0002(8)
N4 0.0354(10) 0.0416(10) 0.0331(9) -0.0012(9) 0.0055(7) -0.0005(9)
O5 0.0428(10) 0.0504(10) 0.0837(12) 0.0116(9) -0.0050(9) -0.0022(10)
C6 0.0383(12) 0.0400(12) 0.0327(10) 0.0027(11) 0.0051(9) 0.0005(10)
C7 0.0327(11) 0.0336(11) 0.0332(10) -0.0005(10) 0.0102(9) -0.0032(10)
C8 0.0318(11) 0.0322(11) 0.0317(10) 0.0018(10) 0.0086(9) -0.0031(9)
C9 0.0356(11) 0.0334(11) 0.0322(10) 0.0022(10) 0.0109(9) -0.0041(9)
C10 0.0294(11) 0.0372(11) 0.0341(10) 0.0018(10) 0.0073(9) -0.0028(10)
C11 0.0351(12) 0.0519(14) 0.0469(12) -0.0093(11) -0.0063(10) -0.0002(12)
C12 0.0404(12) 0.0486(13) 0.0298(10) -0.0023(11) 0.0088(9) 0.0062(10)
C13 0.0439(13) 0.0459(13) 0.0521(13) -0.0011(11) 0.0184(11) 0.0099(12)
C14 0.0403(13) 0.0409(12) 0.0303(10) 0.0032(11) 0.0107(9) -0.0013(10)
C15 0.0421(13) 0.0712(17) 0.0448(12) -0.0114(13) 0.0103(10) 0.0085(12)
C16 0.0388(12) 0.0487(13) 0.0323(10) 0.0012(11) 0.0045(9) 0.0028(11)
C17 0.0320(11) 0.0448(12) 0.0382(11) -0.0032(10) 0.0110(9) -0.0033(10)
C18 0.0346(12) 0.0447(13) 0.0410(11) -0.0016(11) 0.0073(10) 0.0017(11)
C19 0.0506(14) 0.0421(13) 0.0344(11) 0.0068(12) 0.0121(10) 0.0079(11)
C20 0.0363(12) 0.0405(13) 0.0408(11) -0.0000(11) 0.0098(10) 0.0017(11)
C21 0.0475(15) 0.0864(19) 0.0516(14) 0.0153(15) 0.0019(11) -0.0049(14)
C22 0.0718(18) 0.0649(17) 0.0486(14) 0.0080(15) -0.0128(13) -0.0096(13)
C23 0.0588(17) 0.117(2) 0.0508(14) -0.0059(17) 0.0014(13) 0.0338(17)
C24 0.0776(19) 0.0640(17) 0.0557(15) -0.0115(16) 0.0048(14) -0.0119(14)
C25 0.0508(17) 0.124(3) 0.0823(19) -0.0296(19) 0.0172(15) -0.0086(19)
F1 0.0653(9) 0.0700(9) 0.0470(8) -0.0017(8) 0.0097(7) 0.0240(7)

loop_
_atom_type_symbol
_atom_type_scat_dispersion_real
_atom_type_scat_dispersion_imag
_atom_type_scat_Cromer_Mann_a1
_atom_type_scat_Cromer_Mann_a2
_atom_type_scat_Cromer_Mann_a3
_atom_type_scat_Cromer_Mann_a4
_atom_type_scat_Cromer_Mann_b1
_atom_type_scat_Cromer_Mann_b2
_atom_type_scat_Cromer_Mann_b3
_atom_type_scat_Cromer_Mann_b4
_atom_type_scat_Cromer_Mann_c
_atom_type_scat_source
_atom_type_scat_dispersion_source
H 0.00000 0.00000 0.49300 0.32291 0.14019 0.04081 10.51090 26.12570 3.14236 57.79970 0.0030380000826 'International Tables Volume C Table 6.1.1.4 (pp. 500-502)' 'Henke, Gullikson and Davis, At. Data and Nucl. Data Tables, 1993, 54, 2'
C 0.00347 0.00161 2.31000 1.02000 1.58860 0.86500 20.84390 10.20750 0.56870 51.65120 0.215599998832 'International Tables Volume C Table 6.1.1.4 (pp. 500-502)' 'Henke, Gullikson and Davis, At. Data and Nucl. Data Tables, 1993, 54, 2'
F 0.01794 0.01033 3.53920 2.64120 1.51700 1.02430 10.28250 4.29440 0.26150 26.14760 0.277599990368 'International Tables Volume C Table 6.1.1.4 (pp. 500-502)' 'Henke, Gullikson and Davis, At. Data and Nucl. Data Tables, 1993, 54, 2'
O 0.01158 0.00611 3.04850 2.28680 1.54630 0.86700 13.27710 5.70110 0.32390 32.90890 0.250800013542 'International Tables Volume C Table 6.1.1.4 (pp. 500-502)' 'Henke, Gullikson and Davis, At. Data and Nucl. Data Tables, 1993, 54, 2'
N 0.00653 0.00323 12.21260 3.13220 2.01250 1.16630 0.00570 9.89330 28.99750 0.58260 -11.5290002823 'International Tables Volume C Table 6.1.1.4 (pp. 500-502)' 'Henke, Gullikson and Davis, At. Data and Nucl. Data Tables, 1993, 54, 2'

loop_
_geom_angle_atom_site_label_1
_geom_angle_atom_site_label_2
_geom_angle_atom_site_label_3
_geom_angle
C20 O2 C11 117.71(17)
C12 N3 C7 105.83(15)
C17 N3 C7 123.74(16)
C17 N3 C12 130.41(17)
C14 N4 C7 105.56(16)
C19 C6 C9 119.02(19)
N4 C7 N3 111.42(16)
C8 C7 N3 118.61(16)
C8 C7 N4 129.97(18)
C9 C8 C7 118.81(17)
C18 C8 C7 121.10(17)
C18 C8 C9 120.07(18)
C8 C9 C6 118.50(18)
C10 C9 C6 122.45(18)
C10 C9 C8 119.02(17)
C17 C10 C9 121.59(17)
C20 C10 C9 117.76(17)
C20 C10 C17 120.64(18)
C24 C11 O2 105.60(19)
C25 C11 O2 108.60(18)
C25 C11 C24 113.6(2)
C14 C12 N3 106.62(18)
C19 C13 C18 118.2(2)
C12 C14 N4 110.57(18)
C16 C14 N4 121.07(18)
C16 C14 C12 128.31(19)
C21 C16 C14 109.38(16)
C22 C16 C14 110.33(18)
C22 C16 C21 108.5(2)
C23 C16 C14 109.94(18)
C23 C16 C21 109.0(2)
C23 C16 C22 109.64(19)
C10 C17 N3 118.21(18)
C15 C17 N3 115.62(17)
C15 C17 C10 126.16(18)
C13 C18 C8 120.58(19)
C13 C19 C6 123.60(19)
F1 C19 C6 118.58(19)
F1 C19 C13 117.81(19)
O5 C20 O2 124.00(19)
C10 C20 O2 111.35(18)
C10 C20 O5 124.59(19)

loop_
_geom_bond_atom_site_label_1
_geom_bond_atom_site_label_2
_geom_bond_distance
O2 C11 1.465(2)
O2 C20 1.334(2)
N3 C7 1.386(2)
N3 C12 1.385(2)
N3 C17 1.392(2)
N4 C7 1.320(2)
N4 C14 1.380(2)
O5 C20 1.198(2)
C6 C9 1.404(3)
C6 C19 1.357(3)
C7 C8 1.432(3)
C8 C9 1.407(3)
C8 C18 1.402(3)
C9 C10 1.454(3)
C10 C17 1.354(3)
C10 C20 1.500(3)
C11 C24 1.497(3)
C11 C25 1.492(3)
C12 C14 1.355(3)
C13 C18 1.368(3)
C13 C19 1.380(3)
C14 C16 1.513(3)
C15 C17 1.494(3)
C16 C21 1.518(3)
C16 C22 1.522(3)
C16 C23 1.520(3)
C19 F1 1.360(2)
